data_7016440
loop_
_publ_author_name
'Vasilescu, I. M.'
'Baldwin, D. S.'
'Bourne, D. J.'
'Clegg, J. K.'
'Li, F.'
'Lindoy, L. F.'
'Meehan, G. V.'

_publ_section_title
;
 Interaction of Co(ii), Ni(ii) and Cu(ii) with dibenzo-substituted
 macrocyclic ligands incorporating both symmetrically and
 unsymmetrically arranged N, O and S donors.
;
_journal_issue 34
_journal_name_full 'Dalton transactions (Cambridge, England : 2003)'
_journal_page_first 8675
_journal_page_last 8684
_journal_paper_doi 10.1039/c1dt10523j
_journal_volume 40
_journal_year 2011
_chemical_formula_moiety 'C20 H28.125 Cl2 Cu N3 O3.375 S'
_chemical_formula_sum 'C20 H28.125 Cl2 Cu N3 O3.375 S'
_chemical_formula_weight 531.08
_chemical_name_systematic
;
?
;
_space_group_IT_number 15
_symmetry_cell_setting monoclinic
_symmetry_Int_Tables_number 15
_symmetry_space_group_name_Hall '-C 2yc'
_symmetry_space_group_name_H-M 'C 1 2/c 1'
_atom_sites_solution_hydrogens geom
_atom_sites_solution_primary direct
_atom_sites_solution_secondary difmap
_audit_creation_method SHELXL-97
_cell_angle_alpha 90.00
_cell_angle_beta 95.261(4)
_cell_angle_gamma 90.00
_cell_formula_units_Z 16
_cell_length_a 16.9284(17)
_cell_length_b 16.2096(17)
_cell_length_c 38.129(4)
_cell_measurement_reflns_used 8568
_cell_measurement_temperature 150(2)
_cell_measurement_theta_max 21.96
_cell_measurement_theta_min 2.501
_cell_volume 10418.6(19)
_computing_cell_refinement 'SAINT (Bruker-Nonius, 2003)'
_computing_data_collection 'APEX (Bruker-Nonius, 2003)'
_computing_data_reduction 'SAINT (Bruker-Nonius, 2003), XPREP (Bruker-Nonius, 2003)'
_computing_molecular_graphics
;ORTEP-3 (Farrugia, 1997)
WINGX-32 (Farrugia, 1999)
;
_computing_publication_material 'enCIFer 1.1 (CCDC, 2005)'
_computing_structure_refinement 'SHELXL-97 (Sheldrick, 1997)'
_computing_structure_solution 'SIR97 (Altomare, et. al. 1999)'
_diffrn_ambient_temperature 150(2)
_diffrn_measured_fraction_theta_full 0.984
_diffrn_measured_fraction_theta_max 0.984
_diffrn_measurement_device_type APEXII-FR591
_diffrn_measurement_method \w+\f
_diffrn_radiation_monochromator graphite
_diffrn_radiation_source 'rotating anode'
_diffrn_radiation_type MoK\a
_diffrn_radiation_wavelength 0.71073
_diffrn_reflns_av_R_equivalents 0.0316
_diffrn_reflns_av_sigmaI/netI 0.0338
_diffrn_reflns_limit_h_max 17
_diffrn_reflns_limit_h_min -17
_diffrn_reflns_limit_k_max 17
_diffrn_reflns_limit_k_min -13
_diffrn_reflns_limit_l_max 40
_diffrn_reflns_limit_l_min -31
_diffrn_reflns_number 23228
_diffrn_reflns_theta_full 22.05
_diffrn_reflns_theta_max 22.05
_diffrn_reflns_theta_min 2.98
_diffrn_standards_decay_% 0
_diffrn_standards_interval_count 0
_diffrn_standards_interval_time 0
_diffrn_standards_number 0
_exptl_absorpt_coefficient_mu 1.149
_exptl_absorpt_correction_T_max 0.944
_exptl_absorpt_correction_T_min 0.806
_exptl_absorpt_correction_type multi-scan
_exptl_absorpt_process_details 'SADABS (Sheldrick, 2007)'
_exptl_crystal_colour blue
_exptl_crystal_density_diffrn 1.354
_exptl_crystal_density_method 'not measured'
_exptl_crystal_description block
_exptl_crystal_F_000 4402
_exptl_crystal_size_max 0.100
_exptl_crystal_size_mid 0.0750
_exptl_crystal_size_min 0.050
_refine_diff_density_max 1.273
_refine_diff_density_min -0.716
_refine_diff_density_rms 0.138
_refine_ls_extinction_method none
_refine_ls_goodness_of_fit_ref 1.056
_refine_ls_hydrogen_treatment constr
_refine_ls_matrix_type full
_refine_ls_number_parameters 559
_refine_ls_number_reflns 6334
_refine_ls_number_restraints 0
_refine_ls_restrained_S_all 1.056
_refine_ls_R_factor_all 0.0988
_refine_ls_R_factor_gt 0.0837
_refine_ls_shift/su_max 0.001
_refine_ls_shift/su_mean 0.000
_refine_ls_structure_factor_coef Fsqd
_refine_ls_weighting_details 'calc w=1/[\s^2^(Fo^2^)+(0.1583P)^2^+91.0995P] where P=(Fo^2^+2Fc^2^)/3'
_refine_ls_weighting_scheme calc
_refine_ls_wR_factor_gt 0.2343
_refine_ls_wR_factor_ref 0.2465
_reflns_number_gt 5150
_reflns_number_total 6334
_reflns_threshold_expression >2sigma(I)
_cod_data_source_file c1dt10523j.txt
_cod_data_source_block nsncu
_cod_depositor_comments
;
The following automatic conversions were performed:
data name '_symmetry_international_tables_no' replaced with
'_symmetry_Int_Tables_number' as specified in the replacement file
'/home/antanas/src/cod-tools/trunk/data/replacement-values/replacement_tags.lst'.

Automatic conversion script
Id: cif_correct_tags 4998 2017-03-02 13:24:31Z antanas 
;
_cod_original_cell_volume 10418.5(18)
_cod_original_sg_symbol_H-M C2/c
_cod_database_code 7016440

loop_
_symmetry_equiv_pos_as_xyz
'x, y, z'
'-x, y, -z+1/2'
'x+1/2, y+1/2, z'
'-x+1/2, y+1/2, -z+1/2'
'-x, -y, -z'
'x, -y, z-1/2'
'-x+1/2, -y+1/2, -z'
'x+1/2, -y+1/2, z-1/2'

loop_
_atom_site_label
_atom_site_type_symbol
_atom_site_fract_x
_atom_site_fract_y
_atom_site_fract_z
_atom_site_U_iso_or_equiv
_atom_site_adp_type
_atom_site_occupancy
_atom_site_symmetry_multiplicity
_atom_site_calc_flag
_atom_site_refinement_flags
_atom_site_disorder_assembly
_atom_site_disorder_group
C1B C 0.2470(16) 0.3229(13) 0.2761(5) 0.043(3) Uani 0.40 1 d P A 1
H1B1 H 0.2766 0.2882 0.2942 0.051 Uiso 0.40 1 calc PR A 1
H1B2 H 0.1945 0.3379 0.2837 0.051 Uiso 0.40 1 calc PR A 1
C2B C 0.2959(14) 0.3998(14) 0.2652(6) 0.042(3) Uani 0.40 1 d P A 1
H2B1 H 0.3239 0.4259 0.2863 0.050 Uiso 0.40 1 calc PR A 1
H2B2 H 0.3357 0.3828 0.2492 0.050 Uiso 0.40 1 calc PR A 1
C1A C 0.2536(10) 0.3980(9) 0.2795(4) 0.043(3) Uani 0.60 1 d P A 2
H1A1 H 0.2870 0.4239 0.2992 0.051 Uiso 0.60 1 calc PR A 2
H1A2 H 0.2025 0.3808 0.2879 0.051 Uiso 0.60 1 calc PR A 2
C2A C 0.2940(9) 0.3289(9) 0.2646(4) 0.042(3) Uani 0.60 1 d P A 2
H2A1 H 0.3134 0.2906 0.2837 0.050 Uiso 0.60 1 calc PR A 2
H2A2 H 0.3407 0.3496 0.2534 0.050 Uiso 0.60 1 calc PR A 2
C3 C 0.1937(4) 0.5190(5) 0.2564(2) 0.0367(19) Uani 1 1 d . . .
C4 C 0.1658(4) 0.5726(5) 0.2293(2) 0.0374(19) Uani 1 1 d . . .
C5 C 0.1183(5) 0.6390(5) 0.2375(3) 0.054(3) Uani 1 1 d . . .
H5 H 0.0985 0.6756 0.2193 0.065 Uiso 1 1 calc R A .
C6 C 0.1000(6) 0.6523(7) 0.2708(4) 0.072(3) Uani 1 1 d . . .
H6 H 0.0690 0.6991 0.2756 0.087 Uiso 1 1 calc R . .
C7 C 0.1241(7) 0.6019(10) 0.2970(4) 0.082(4) Uani 1 1 d . . .
H7 H 0.1092 0.6124 0.3200 0.098 Uiso 1 1 calc R A .
C8 C 0.1712(6) 0.5336(7) 0.2911(2) 0.065(3) Uani 1 1 d . . .
H8 H 0.1880 0.4973 0.3099 0.078 Uiso 1 1 calc R . .
C9 C 0.1877(6) 0.5605(6) 0.1924(2) 0.053(2) Uani 1 1 d . . .
H9A H 0.1702 0.6096 0.1783 0.064 Uiso 1 1 calc R A .
H9B H 0.2462 0.5575 0.1930 0.064 Uiso 1 1 calc R . .
C10 C 0.0658(5) 0.4893(6) 0.1681(3) 0.063(3) Uani 1 1 d . . .
H10A H 0.0488 0.4542 0.1475 0.075 Uiso 1 1 calc R A .
H10B H 0.0489 0.5465 0.1623 0.075 Uiso 1 1 calc R . .
C11 C 0.0248(5) 0.4600(5) 0.1994(3) 0.054(2) Uani 1 1 d . A .
H11A H -0.0307 0.4457 0.1913 0.065 Uiso 1 1 calc R . .
H11B H 0.0236 0.5060 0.2164 0.065 Uiso 1 1 calc R . .
C12 C 0.0270(5) 0.2889(5) 0.1957(2) 0.048(2) Uani 1 1 d . A .
H12A H 0.0307 0.2379 0.2100 0.057 Uiso 1 1 calc R . .
H12B H -0.0300 0.3011 0.1898 0.057 Uiso 1 1 calc R . .
C13 C 0.0648(5) 0.2732(6) 0.1618(2) 0.056(2) Uani 1 1 d . . .
H13A H 0.0490 0.2177 0.1529 0.067 Uiso 1 1 calc R . .
H13B H 0.0440 0.3141 0.1439 0.067 Uiso 1 1 calc R . .
C14 C 0.1919(6) 0.1977(6) 0.1774(2) 0.061(3) Uani 1 1 d . . .
H14A H 0.1759 0.1544 0.1599 0.073 Uiso 1 1 calc R B 1
H14B H 0.2503 0.2040 0.1784 0.073 Uiso 1 1 calc R B 1
C15 C 0.1703(5) 0.1716(6) 0.2119(3) 0.0598(11) Uani 1 1 d . A 1
C16 C 0.1937(5) 0.2165(6) 0.2424(3) 0.0598(11) Uani 1 1 d . A 1
C17 C 0.1669(5) 0.1947(6) 0.2746(3) 0.0598(11) Uani 1 1 d . A 1
H17 H 0.1819 0.2276 0.2948 0.072 Uiso 1 1 calc R A 1
C18 C 0.1225(5) 0.1315(6) 0.2779(3) 0.0598(11) Uani 1 1 d . A 1
H18 H 0.1042 0.1195 0.3002 0.072 Uiso 1 1 calc R A 1
C19 C 0.1018(5) 0.0831(6) 0.2510(3) 0.0598(11) Uani 1 1 d . A 1
H19 H 0.0715 0.0351 0.2548 0.072 Uiso 1 1 calc R A 1
C20 C 0.1232(5) 0.0997(6) 0.2159(3) 0.0598(11) Uani 1 1 d . A 1
H20A H 0.1069 0.0647 0.1966 0.072 Uiso 0.60 1 calc PR A 1
C21 C 0.4799(5) 0.7056(5) 0.0711(2) 0.052(2) Uani 1 1 d . . .
H21A H 0.4961 0.6855 0.0483 0.062 Uiso 1 1 calc R . .
H21B H 0.5166 0.7500 0.0799 0.062 Uiso 1 1 calc R . .
C22 C 0.3966(6) 0.7365(5) 0.0668(2) 0.056(2) Uani 1 1 d . . .
H22A H 0.3808 0.7529 0.0902 0.067 Uiso 1 1 calc R . .
H22B H 0.3943 0.7864 0.0518 0.067 Uiso 1 1 calc R . .
C23 C 0.3247(5) 0.6728(5) 0.0131(2) 0.041(2) Uani 1 1 d . . .
C24 C 0.2615(5) 0.6255(5) -0.0010(2) 0.046(2) Uani 1 1 d . . .
C25 C 0.2460(6) 0.6233(6) -0.0378(3) 0.061(3) Uani 1 1 d . . .
H25 H 0.2021 0.5929 -0.0483 0.074 Uiso 1 1 calc R . .
C26 C 0.2956(8) 0.6661(7) -0.0589(3) 0.069(3) Uani 1 1 d . . .
H26 H 0.2851 0.6640 -0.0838 0.083 Uiso 1 1 calc R . .
C27 C 0.3581(7) 0.7103(6) -0.0447(3) 0.060(3) Uani 1 1 d . . .
H27 H 0.3909 0.7387 -0.0596 0.072 Uiso 1 1 calc R . .
C28 C 0.3748(6) 0.7146(5) -0.0087(2) 0.050(2) Uani 1 1 d . . .
H28 H 0.4191 0.7452 0.0013 0.060 Uiso 1 1 calc R . .
C29 C 0.2114(5) 0.5757(6) 0.0216(3) 0.061(3) Uani 1 1 d . . .
H29A H 0.1895 0.6122 0.0391 0.073 Uiso 1 1 calc R . .
H29B H 0.1664 0.5514 0.0067 0.073 Uiso 1 1 calc R . .
C30 C 0.2832(6) 0.4461(5) 0.0161(3) 0.054(2) Uani 1 1 d . . .
H30A H 0.2421 0.4406 -0.0040 0.065 Uiso 1 1 calc R . .
H30B H 0.2873 0.3924 0.0285 0.065 Uiso 1 1 calc R . .
C31 C 0.3609(5) 0.4647(5) 0.0021(2) 0.047(2) Uani 1 1 d . . .
H31A H 0.3518 0.5055 -0.0171 0.056 Uiso 1 1 calc R . .
H31B H 0.3808 0.4136 -0.0082 0.056 Uiso 1 1 calc R . .
C32 C 0.4709(5) 0.4144(5) 0.0591(2) 0.052(2) Uani 1 1 d . . .
H32A H 0.4690 0.3663 0.0431 0.062 Uiso 1 1 calc R . .
H32B H 0.5268 0.4226 0.0685 0.062 Uiso 1 1 calc R . .
C33 C 0.4223(6) 0.3952(5) 0.0895(3) 0.055(2) Uani 1 1 d . . .
H33A H 0.3737 0.3652 0.0804 0.066 Uiso 1 1 calc R . .
H33B H 0.4534 0.3586 0.1063 0.066 Uiso 1 1 calc R . .
C34 C 0.4619(6) 0.5007(6) 0.1355(2) 0.054(2) Uani 1 1 d . . .
H34A H 0.4413 0.5501 0.1469 0.065 Uiso 1 1 calc R . .
H34B H 0.4709 0.4575 0.1538 0.065 Uiso 1 1 calc R . .
C35 C 0.5398(5) 0.5221(5) 0.1224(2) 0.046(2) Uani 1 1 d . . .
C36 C 0.5476(5) 0.5924(5) 0.1020(2) 0.0381(19) Uani 1 1 d . . .
C37 C 0.6189(5) 0.6132(5) 0.0894(2) 0.047(2) Uani 1 1 d . . .
H37 H 0.6234 0.6611 0.0753 0.057 Uiso 1 1 calc R . .
C38 C 0.6843(6) 0.5620(6) 0.0978(2) 0.056(3) Uani 1 1 d . . .
H38 H 0.7336 0.5746 0.0891 0.067 Uiso 1 1 calc R . .
C39 C 0.6780(6) 0.4934(6) 0.1186(2) 0.054(2) Uani 1 1 d . . .
H39 H 0.7230 0.4597 0.1249 0.064 Uiso 1 1 calc R . .
C40 C 0.6067(6) 0.4744(6) 0.1302(2) 0.053(2) Uani 1 1 d . . .
H40 H 0.6026 0.4263 0.1441 0.063 Uiso 1 1 calc R . .
N1A N 0.2408(4) 0.4562(4) 0.2479(2) 0.0438(18) Uani 0.60 1 d P A 1
H1A H 0.2775 0.4879 0.2371 0.053 Uiso 0.60 1 calc PR A 1
N1B N 0.2408(4) 0.4562(4) 0.2479(2) 0.0438(18) Uani 0.40 1 d P A 2
H1B H 0.2899 0.4784 0.2439 0.053 Uiso 0.40 1 calc PR A 2
N2 N 0.1540(4) 0.4868(4) 0.17433(18) 0.0487(18) Uani 1 1 d . A .
H2 H 0.1727 0.4869 0.1522 0.058 Uiso 1 1 calc R . .
N3 N 0.1529(4) 0.2783(5) 0.16578(18) 0.055(2) Uani 1 1 d . A .
H3 H 0.1685 0.2894 0.1435 0.066 Uiso 1 1 calc R . .
N4 N 0.3391(4) 0.6755(4) 0.05107(16) 0.0407(16) Uani 1 1 d . G .
H4 H 0.2909 0.6932 0.0583 0.049 Uiso 1 1 calc R . .
N5 N 0.2579(4) 0.5089(5) 0.0402(2) 0.0528(19) Uani 1 1 d . G .
H5A H 0.2240 0.4827 0.0545 0.063 Uiso 1 1 calc R . .
N6 N 0.3996(4) 0.4706(4) 0.10810(17) 0.0456(17) Uani 1 1 d . G .
H6A H 0.3572 0.4547 0.1205 0.055 Uiso 1 1 calc R . .
O1 O 0.2419(4) 0.2837(4) 0.23828(18) 0.0636(18) Uani 1 1 d . . .
O2 O 0.4805(3) 0.6391(3) 0.09622(14) 0.0453(14) Uani 1 1 d . G .
S1 S 0.07107(11) 0.37225(13) 0.22164(5) 0.0407(6) Uani 1 1 d . . .
S2 S 0.43800(12) 0.50443(12) 0.03416(5) 0.0402(5) Uani 1 1 d . G .
Cl1 Cl 0.31929(11) 0.38532(13) 0.17612(5) 0.0460(6) Uani 1 1 d . . .
Cl2A Cl 0.8550(7) 0.3557(6) 0.1499(3) 0.0537(13) Uani 0.25 1 d P C 1
Cl2B Cl 0.0392(8) 0.7471(7) 0.1523(3) 0.0537(13) Uani 0.25 1 d P D 2
Cl2C Cl 0.7188(6) 0.2747(5) 0.1458(2) 0.0537(13) Uani 0.25 1 d P E 3
Cl2D Cl 0.9628(6) 0.5616(5) 0.0605(2) 0.0537(13) Uani 0.25 1 d P F 4
Cl3A Cl 0.2750(2) 0.6012(2) 0.11797(8) 0.0492(8) Uani 0.75 1 d P G 1
Cl3B Cl 0.3002(7) 0.6391(7) 0.1222(3) 0.0492(8) Uani 0.25 1 d P G 2
Cl4A Cl 0.1718(5) 0.3757(5) 0.0922(2) 0.0548(14) Uani 0.35 1 d P H 4
Cl4B Cl 0.4940(7) 0.3711(8) 0.2157(3) 0.0548(14) Uani 0.25 1 d P I 2
Cl4C Cl 0.0910(5) 0.3643(6) 0.0451(2) 0.0548(14) Uani 0.25 1 d P J 3
Cl4D Cl 0.9016(10) 0.4719(12) 0.1042(5) 0.0548(14) Uani 0.15 1 d P K 1
O1W O 0.8662(8) 0.3839(8) 0.1411(3) 0.0504(17) Uani 0.50 1 d P L 2
O2W O 0.1463(8) 0.4044(9) 0.0938(3) 0.0504(17) Uani 0.50 1 d P M 2
O3W O 0.0522(11) 0.7654(11) 0.1650(4) 0.0504(17) Uani 0.50 1 d P N 3
O4W O 0.1959(9) 0.3514(9) 0.0894(4) 0.0504(17) Uani 0.50 1 d P O 3
O5W O 0.6092(7) 0.7633(7) 0.0020(3) 0.0504(17) Uani 0.50 1 d P P 3
O10W O 0.9879(14) 0.4429(15) 0.0409(7) 0.053(6) Uiso 0.25 1 d P Q 2
O6W O 0.071(2) 0.775(3) 0.1534(13) 0.091(14) Uiso 0.25 1 d P R 5
O7W O 0.9410(13) 0.6586(14) 0.1143(6) 0.049(6) Uiso 0.25 1 d P S 5
O8W O 0.0315(15) 0.4459(15) 0.0623(7) 0.058(6) Uiso 0.25 1 d P T 4
O9W O 0.4942(14) 0.3416(13) 0.2090(6) 0.030(6) Uiso 0.25 1 d P U 4
O11W O 0.002(2) 0.375(2) -0.0021(9) 0.092(10) Uiso 0.25 1 d P V 4
O13W O 0.0740(17) 0.5963(18) 0.0900(8) 0.073(8) Uiso 0.25 1 d P W 4
O14W O 0.8967(15) 0.4985(16) 0.0936(7) 0.051(7) Uiso 0.25 1 d P X 3
O15W O 0.0242(19) 0.6130(18) 0.0564(8) 0.079(8) Uiso 0.25 1 d P Y 3
Cu1 Cu 0.19615(5) 0.37794(5) 0.19872(2) 0.0315(3) Uani 1 1 d . A .
Cu2 Cu 0.35679(6) 0.56099(6) 0.07574(2) 0.0396(4) Uani 1 1 d . . .

loop_
_atom_site_aniso_label
_atom_site_aniso_U_11
_atom_site_aniso_U_22
_atom_site_aniso_U_33
_atom_site_aniso_U_23
_atom_site_aniso_U_13
_atom_site_aniso_U_12
C1B 0.058(8) 0.039(6) 0.031(7) 0.001(6) -0.001(6) 0.000(7)
C2B 0.043(7) 0.050(7) 0.030(7) 0.004(7) -0.005(6) -0.002(8)
C1A 0.058(8) 0.039(6) 0.031(7) 0.001(6) -0.001(6) 0.000(7)
C2A 0.043(7) 0.050(7) 0.030(7) 0.004(7) -0.005(6) -0.002(8)
C3 0.033(4) 0.031(5) 0.046(5) 0.000(4) 0.001(4) -0.012(4)
C4 0.030(4) 0.039(5) 0.044(5) -0.003(4) 0.008(4) -0.012(4)
C5 0.035(5) 0.038(5) 0.090(8) 0.000(5) 0.007(5) -0.009(4)
C6 0.050(6) 0.063(7) 0.108(10) -0.053(7) 0.033(7) -0.021(5)
C7 0.062(7) 0.117(11) 0.073(8) -0.060(8) 0.043(7) -0.054(8)
C8 0.061(6) 0.090(8) 0.041(6) 0.009(5) -0.008(5) -0.052(6)
C9 0.056(6) 0.059(6) 0.047(5) 0.002(4) 0.010(4) -0.020(4)
C10 0.051(6) 0.050(6) 0.081(7) 0.001(5) -0.024(5) -0.006(5)
C11 0.029(4) 0.043(5) 0.091(7) -0.014(5) 0.002(5) 0.002(4)
C12 0.034(4) 0.040(5) 0.068(6) -0.005(4) 0.000(4) 0.004(4)
C13 0.062(6) 0.051(6) 0.049(5) -0.011(4) -0.025(5) 0.014(5)
C14 0.074(6) 0.064(6) 0.043(5) -0.001(5) 0.001(5) 0.037(5)
C15 0.040(2) 0.057(3) 0.081(3) 0.015(2) 0.002(2) 0.0161(18)
C16 0.040(2) 0.057(3) 0.081(3) 0.015(2) 0.002(2) 0.0161(18)
C17 0.040(2) 0.057(3) 0.081(3) 0.015(2) 0.002(2) 0.0161(18)
C18 0.040(2) 0.057(3) 0.081(3) 0.015(2) 0.002(2) 0.0161(18)
C19 0.040(2) 0.057(3) 0.081(3) 0.015(2) 0.002(2) 0.0161(18)
C20 0.040(2) 0.057(3) 0.081(3) 0.015(2) 0.002(2) 0.0161(18)
C21 0.064(6) 0.036(5) 0.053(5) 0.002(4) -0.006(5) 0.003(4)
C22 0.074(6) 0.041(5) 0.051(5) -0.008(4) -0.009(5) 0.012(5)
C23 0.052(5) 0.036(5) 0.036(5) 0.005(4) 0.003(4) 0.030(4)
C24 0.049(5) 0.043(5) 0.044(5) -0.006(4) -0.010(4) 0.021(4)
C25 0.074(7) 0.051(6) 0.054(6) -0.007(5) -0.021(6) 0.029(5)
C26 0.118(10) 0.055(6) 0.035(5) 0.006(5) 0.004(6) 0.052(7)
C27 0.082(7) 0.052(6) 0.049(6) 0.014(5) 0.018(5) 0.036(6)
C28 0.063(6) 0.047(5) 0.041(5) 0.011(4) 0.005(4) 0.023(4)
C29 0.046(5) 0.065(6) 0.073(7) -0.005(5) 0.010(5) 0.014(5)
C30 0.060(6) 0.043(5) 0.059(6) 0.003(4) 0.001(5) 0.002(4)
C31 0.054(5) 0.045(5) 0.041(5) -0.007(4) 0.005(4) 0.011(4)
C32 0.044(5) 0.048(5) 0.063(6) -0.018(5) -0.005(4) 0.019(4)
C33 0.063(6) 0.035(5) 0.065(6) 0.017(4) -0.004(5) 0.003(4)
C34 0.067(6) 0.070(6) 0.026(4) 0.014(4) 0.012(4) 0.017(5)
C35 0.057(6) 0.056(6) 0.025(4) -0.005(4) -0.006(4) 0.017(5)
C36 0.041(5) 0.042(5) 0.030(4) -0.003(4) -0.006(4) 0.006(4)
C37 0.057(6) 0.046(5) 0.036(5) -0.010(4) -0.009(4) 0.002(4)
C38 0.050(6) 0.073(7) 0.044(5) -0.022(5) -0.004(4) -0.004(5)
C39 0.047(6) 0.059(6) 0.053(6) -0.016(5) -0.006(5) 0.010(5)
C40 0.068(7) 0.046(5) 0.043(5) -0.003(4) -0.002(5) 0.017(5)
N1A 0.029(3) 0.025(3) 0.073(5) 0.017(3) -0.018(3) -0.012(3)
N1B 0.029(3) 0.025(3) 0.073(5) 0.017(3) -0.018(3) -0.012(3)
N2 0.050(4) 0.062(5) 0.034(4) -0.004(3) 0.002(3) -0.009(4)
N3 0.061(5) 0.071(5) 0.034(4) 0.002(4) 0.009(3) 0.035(4)
N4 0.048(4) 0.043(4) 0.031(4) -0.005(3) 0.002(3) 0.020(3)
N5 0.040(4) 0.059(5) 0.061(5) 0.015(4) 0.017(4) 0.006(4)
N6 0.039(4) 0.061(5) 0.038(4) 0.018(3) 0.010(3) 0.003(3)
O1 0.054(4) 0.046(4) 0.085(5) -0.015(3) -0.024(3) 0.007(3)
O2 0.059(4) 0.038(3) 0.037(3) -0.004(3) -0.004(3) 0.010(3)
S1 0.0281(10) 0.0530(13) 0.0419(12) -0.0080(10) 0.0079(9) -0.0002(9)
S2 0.0433(12) 0.0436(12) 0.0362(11) -0.0075(9) 0.0174(9) 0.0006(9)
Cl1 0.0323(11) 0.0630(14) 0.0448(12) 0.0079(10) 0.0154(9) 0.0012(9)
Cl2A 0.070(3) 0.047(3) 0.044(3) 0.007(2) 0.003(2) 0.009(2)
Cl2B 0.070(3) 0.047(3) 0.044(3) 0.007(2) 0.003(2) 0.009(2)
Cl2C 0.070(3) 0.047(3) 0.044(3) 0.007(2) 0.003(2) 0.009(2)
Cl2D 0.070(3) 0.047(3) 0.044(3) 0.007(2) 0.003(2) 0.009(2)
Cl3A 0.061(2) 0.048(2) 0.0435(15) -0.0009(17) 0.0303(15) 0.0058(15)
Cl3B 0.061(2) 0.048(2) 0.0435(15) -0.0009(17) 0.0303(15) 0.0058(15)
Cl4A 0.057(3) 0.057(4) 0.051(3) 0.013(3) 0.009(2) -0.004(3)
Cl4B 0.057(3) 0.057(4) 0.051(3) 0.013(3) 0.009(2) -0.004(3)
Cl4C 0.057(3) 0.057(4) 0.051(3) 0.013(3) 0.009(2) -0.004(3)
Cl4D 0.057(3) 0.057(4) 0.051(3) 0.013(3) 0.009(2) -0.004(3)
O1W 0.059(4) 0.058(4) 0.036(3) 0.003(3) 0.009(3) 0.010(3)
O2W 0.059(4) 0.058(4) 0.036(3) 0.003(3) 0.009(3) 0.010(3)
O3W 0.059(4) 0.058(4) 0.036(3) 0.003(3) 0.009(3) 0.010(3)
O4W 0.059(4) 0.058(4) 0.036(3) 0.003(3) 0.009(3) 0.010(3)
O5W 0.059(4) 0.058(4) 0.036(3) 0.003(3) 0.009(3) 0.010(3)
Cu1 0.0256(5) 0.0392(6) 0.0302(6) -0.0003(4) 0.0050(4) 0.0020(4)
Cu2 0.0429(6) 0.0495(7) 0.0283(6) 0.0058(4) 0.0144(4) 0.0167(5)

loop_
_atom_type_symbol
_atom_type_description
_atom_type_scat_dispersion_real
_atom_type_scat_dispersion_imag
_atom_type_scat_source
C C 0.0033 0.0016 'International Tables Vol C Tables 4.2.6.8 and 6.1.1.4'
H H 0.0000 0.0000 'International Tables Vol C Tables 4.2.6.8 and 6.1.1.4'
N N 0.0061 0.0033 'International Tables Vol C Tables 4.2.6.8 and 6.1.1.4'
O O 0.0106 0.0060 'International Tables Vol C Tables 4.2.6.8 and 6.1.1.4'
S S 0.1246 0.1234 'International Tables Vol C Tables 4.2.6.8 and 6.1.1.4'
Cl Cl 0.1484 0.1585 'International Tables Vol C Tables 4.2.6.8 and 6.1.1.4'
Cu Cu 0.3201 1.2651 'International Tables Vol C Tables 4.2.6.8 and 6.1.1.4'

loop_
_geom_angle_atom_site_label_1
_geom_angle_atom_site_label_2
_geom_angle_atom_site_label_3
_geom_angle
O1 C1B C2B 93.6(15)
O1 C1B H1B1 113.0
C2B C1B H1B1 113.0
O1 C1B H1B2 113.0
C2B C1B H1B2 113.0
H1B1 C1B H1B2 110.4
N1A C2B C1B 107.1(17)
N1A C2B H2B1 110.3
C1B C2B H2B1 110.3
N1A C2B H2B2 110.3
C1B C2B H2B2 110.3
H2B1 C2B H2B2 108.6
C2A C1A H1A1 111.4
C2A C1A H1A2 111.4
H1A1 C1A H1A2 109.3
C1A C2A O1 112.1(11)
C1A C2A H2A1 109.2
O1 C2A H2A1 109.2
C1A C2A H2A2 109.2
O1 C2A H2A2 109.2
H2A1 C2A H2A2 107.9
N1A C3 C4 117.3(7)
N1A C3 C8 124.0(8)
C4 C3 C8 118.7(8)
C3 C4 C5 118.5(8)
C3 C4 C9 121.1(8)
C5 C4 C9 120.4(8)
C6 C5 C4 121.2(10)
C6 C5 H5 119.4
C4 C5 H5 119.4
C7 C6 C5 121.8(11)
C7 C6 H6 119.1
C5 C6 H6 119.1
C6 C7 C8 120.7(10)
C6 C7 H7 119.6
C8 C7 H7 119.6
C7 C8 C3 119.0(10)
C7 C8 H8 120.5
C3 C8 H8 120.5
N2 C9 C4 115.3(7)
N2 C9 H9A 108.4
C4 C9 H9A 108.4
N2 C9 H9B 108.4
C4 C9 H9B 108.4
H9A C9 H9B 107.5
N2 C10 C11 113.0(7)
N2 C10 H10A 109.0
C11 C10 H10A 109.0
N2 C10 H10B 109.0
C11 C10 H10B 109.0
H10A C10 H10B 107.8
C10 C11 S1 114.2(6)
C10 C11 H11A 108.7
S1 C11 H11A 108.7
C10 C11 H11B 108.7
S1 C11 H11B 108.7
H11A C11 H11B 107.6
C13 C12 S1 114.1(6)
C13 C12 H12A 108.7
S1 C12 H12A 108.7
C13 C12 H12B 108.7
S1 C12 H12B 108.7
H12A C12 H12B 107.6
N3 C13 C12 113.7(7)
N3 C13 H13A 108.8
C12 C13 H13A 108.8
N3 C13 H13B 108.8
C12 C13 H13B 108.8
H13A C13 H13B 107.7
C15 C14 N3 112.1(7)
C15 C14 H14A 109.2
N3 C14 H14A 109.2
C15 C14 H14B 109.2
N3 C14 H14B 109.2
H14A C14 H14B 107.9
C16 C15 C20 117.1(10)
C16 C15 C14 121.5(9)
C20 C15 C14 121.4(10)
O1 C16 C17 122.9(10)
O1 C16 C15 116.4(9)
C17 C16 C15 120.7(10)
C18 C17 C16 122.0(11)
C18 C17 H17 119.0
C16 C17 H17 119.0
C17 C18 C19 121.0(11)
C17 C18 H18 119.5
C19 C18 H18 119.5
C18 C19 C20 122.9(10)
C18 C19 H19 118.6
C20 C19 H19 118.6
C15 C20 C19 116.1(10)
C15 C20 H20A 121.9
C19 C20 H20A 121.9
O2 C21 C22 105.8(8)
O2 C21 H21A 110.6
C22 C21 H21A 110.6
O2 C21 H21B 110.6
C22 C21 H21B 110.6
H21A C21 H21B 108.7
N4 C22 C21 113.6(7)
N4 C22 H22A 108.8
C21 C22 H22A 108.8
N4 C22 H22B 108.8
C21 C22 H22B 108.8
H22A C22 H22B 107.7
C24 C23 C28 121.4(8)
C24 C23 N4 117.2(8)
C28 C23 N4 121.3(8)
C23 C24 C25 117.9(9)
C23 C24 C29 122.3(8)
C25 C24 C29 119.8(9)
C26 C25 C24 119.7(10)
C26 C25 H25 120.1
C24 C25 H25 120.1
C27 C26 C25 121.5(9)
C27 C26 H26 119.3
C25 C26 H26 119.3
C26 C27 C28 120.6(10)
C26 C27 H27 119.7
C28 C27 H27 119.7
C27 C28 C23 118.9(9)
C27 C28 H28 120.6
C23 C28 H28 120.6
N5 C29 C24 111.4(7)
N5 C29 H29A 109.3
C24 C29 H29A 109.3
N5 C29 H29B 109.3
C24 C29 H29B 109.3
H29A C29 H29B 108.0
N5 C30 C31 113.7(7)
N5 C30 H30A 108.8
C31 C30 H30A 108.8
N5 C30 H30B 108.8
C31 C30 H30B 108.8
H30A C30 H30B 107.7
C30 C31 S2 115.7(6)
C30 C31 H31A 108.4
S2 C31 H31A 108.4
C30 C31 H31B 108.4
S2 C31 H31B 108.4
H31A C31 H31B 107.4
C33 C32 S2 114.1(6)
C33 C32 H32A 108.7
S2 C32 H32A 108.7
C33 C32 H32B 108.7
S2 C32 H32B 108.7
H32A C32 H32B 107.6
N6 C33 C32 112.3(7)
N6 C33 H33A 109.1
C32 C33 H33A 109.1
N6 C33 H33B 109.1
C32 C33 H33B 109.1
H33A C33 H33B 107.9
C35 C34 N6 115.5(6)
C35 C34 H34A 108.4
N6 C34 H34A 108.4
C35 C34 H34B 108.4
N6 C34 H34B 108.4
H34A C34 H34B 107.5
C40 C35 C36 117.4(9)
C40 C35 C34 122.0(8)
C36 C35 C34 120.6(7)
O2 C36 C37 123.2(7)
O2 C36 C35 115.1(7)
C37 C36 C35 121.7(8)
C36 C37 C38 118.3(8)
C36 C37 H37 120.9
C38 C37 H37 120.9
C39 C38 C37 120.7(9)
C39 C38 H38 119.6
C37 C38 H38 119.6
C40 C39 C38 119.3(9)
C40 C39 H39 120.4
C38 C39 H39 120.4
C39 C40 C35 122.6(9)
C39 C40 H40 118.7
C35 C40 H40 118.7
C3 N1A C2B 138.5(12)
C3 N1A Cu1 116.5(5)
C2B N1A Cu1 100.0(10)
C3 N1A H1A 97.1
C2B N1A H1A 97.1
Cu1 N1A H1A 97.1
C9 N2 C10 113.2(7)
C9 N2 Cu1 112.1(5)
C10 N2 Cu1 113.0(5)
C9 N2 H2 105.9
C10 N2 H2 105.9
Cu1 N2 H2 105.9
C13 N3 C14 112.9(8)
C13 N3 Cu1 112.9(5)
C14 N3 Cu1 111.4(5)
C13 N3 H3 106.4
C14 N3 H3 106.4
Cu1 N3 H3 106.4
C23 N4 C22 118.1(7)
C23 N4 Cu2 115.4(5)
C22 N4 Cu2 110.5(5)
C23 N4 H4 103.6
C22 N4 H4 103.6
Cu2 N4 H4 103.6
C30 N5 C29 112.5(7)
C30 N5 Cu2 113.6(5)
C29 N5 Cu2 110.6(6)
C30 N5 H5A 106.6
C29 N5 H5A 106.6
Cu2 N5 H5A 106.6
C33 N6 C34 114.0(7)
C33 N6 Cu2 113.7(5)
C34 N6 Cu2 112.5(5)
C33 N6 H6A 105.2
C34 N6 H6A 105.2
Cu2 N6 H6A 105.2
C16 O1 C2A 129.9(9)
C16 O1 C1B 101.5(11)
C2A O1 C1B 36.2(9)
C16 O1 Cu1 116.4(5)
C2A O1 Cu1 105.6(7)
C1B O1 Cu1 109.3(8)
C36 O2 C21 118.5(7)
C36 O2 Cu2 115.4(4)
C21 O2 Cu2 102.4(4)
C12 S1 C11 101.2(4)
C12 S1 Cu1 99.6(3)
C11 S1 Cu1 99.2(3)
C32 S2 C31 103.6(4)
C32 S2 Cu2 97.5(3)
C31 S2 Cu2 99.3(3)
N2 Cu1 N3 107.0(3)
N2 Cu1 O1 163.9(3)
N3 Cu1 O1 87.6(2)
N2 Cu1 Cl1 94.2(2)
N3 Cu1 Cl1 95.2(2)
O1 Cu1 Cl1 91.05(19)
N2 Cu1 N1A 88.3(2)
N3 Cu1 N1A 162.5(3)
O1 Cu1 N1A 76.3(2)
Cl1 Cu1 N1A 91.96(18)
N2 Cu1 S1 85.2(2)
N3 Cu1 S1 85.3(2)
O1 Cu1 S1 89.45(19)
Cl1 Cu1 S1 179.29(9)
N1A Cu1 S1 87.68(18)
N6 Cu2 N4 162.5(3)
N6 Cu2 N5 107.9(3)
N4 Cu2 N5 89.6(3)
N6 Cu2 Cl3A 89.1(2)
N4 Cu2 Cl3A 89.57(19)
N5 Cu2 Cl3A 93.8(2)
N6 Cu2 S2 86.0(2)
N4 Cu2 S2 96.33(18)
N5 Cu2 S2 84.0(2)
Cl3A Cu2 S2 173.69(10)
N6 Cu2 Cl3B 94.4(3)
N4 Cu2 Cl3B 79.4(3)
N5 Cu2 Cl3B 108.4(3)
Cl3A Cu2 Cl3B 18.0(2)
S2 Cu2 Cl3B 166.7(3)
N6 Cu2 O2 86.2(2)
N4 Cu2 O2 76.9(2)
N5 Cu2 O2 160.4(2)
Cl3A Cu2 O2 100.20(16)
S2 Cu2 O2 83.38(14)
Cl3B Cu2 O2 83.4(3)

loop_
_geom_bond_atom_site_label_1
_geom_bond_atom_site_label_2
_geom_bond_distance
C1B O1 1.57(2)
C1B C2B 1.57(3)
C1B H1B1 0.9900
C1B H1B2 0.9900
C2B N1A 1.42(2)
C2B H2B1 0.9900
C2B H2B2 0.9900
C1A C2A 1.46(2)
C1A H1A1 0.9900
C1A H1A2 0.9900
C2A O1 1.468(15)
C2A H2A1 0.9900
C2A H2A2 0.9900
C3 N1A 1.351(10)
C3 C4 1.396(11)
C3 C8 1.431(13)
C4 C5 1.397(12)
C4 C9 1.501(12)
C5 C6 1.353(15)
C5 H5 0.9500
C6 C7 1.325(18)
C6 H6 0.9500
C7 C8 1.394(17)
C7 H7 0.9500
C8 H8 0.9500
C9 N2 1.467(11)
C9 H9A 0.9900
C9 H9B 0.9900
C10 N2 1.490(11)
C10 C11 1.511(14)
C10 H10A 0.9900
C10 H10B 0.9900
C11 S1 1.799(9)
C11 H11A 0.9900
C11 H11B 0.9900
C12 C13 1.516(13)
C12 S1 1.797(8)
C12 H12A 0.9900
C12 H12B 0.9900
C13 N3 1.488(12)
C13 H13A 0.9900
C13 H13B 0.9900
C14 C15 1.460(14)
C14 N3 1.513(11)
C14 H14A 0.9900
C14 H14B 0.9900
C15 C16 1.397(14)
C15 C20 1.429(14)
C16 O1 1.378(12)
C16 C17 1.396(14)
C17 C18 1.284(13)
C17 H17 0.9500
C18 C19 1.315(14)
C18 H18 0.9500
C19 C20 1.442(14)
C19 H19 0.9500
C20 H20A 0.9500
C21 O2 1.443(10)
C21 C22 1.491(13)
C21 H21A 0.9900
C21 H21B 0.9900
C22 N4 1.476(11)
C22 H22A 0.9900
C22 H22B 0.9900
C23 C24 1.384(12)
C23 C28 1.414(12)
C23 N4 1.445(10)
C24 C25 1.404(13)
C24 C29 1.498(14)
C25 C26 1.399(16)
C25 H25 0.9500
C26 C27 1.349(15)
C26 H26 0.9500
C27 C28 1.377(13)
C27 H27 0.9500
C28 H28 0.9500
C29 N5 1.480(12)
C29 H29A 0.9900
C29 H29B 0.9900
C30 N5 1.461(12)
C30 C31 1.494(13)
C30 H30A 0.9900
C30 H30B 0.9900
C31 S2 1.821(9)
C31 H31A 0.9900
C31 H31B 0.9900
C32 C33 1.512(13)
C32 S2 1.802(9)
C32 H32A 0.9900
C32 H32B 0.9900
C33 N6 1.482(12)
C33 H33A 0.9900
C33 H33B 0.9900
C34 C35 1.493(13)
C34 N6 1.496(11)
C34 H34A 0.9900
C34 H34B 0.9900
C35 C40 1.380(12)
C35 C36 1.393(12)
C36 O2 1.366(10)
C36 C37 1.382(12)
C37 C38 1.397(13)
C37 H37 0.9500
C38 C39 1.376(14)
C38 H38 0.9500
C39 C40 1.358(13)
C39 H39 0.9500
C40 H40 0.9500
N1A Cu1 2.333(7)
N1A H1A 0.9300
N2 Cu1 2.090(7)
N2 H2 0.9300
N3 Cu1 2.133(8)
N3 H3 0.9300
N4 Cu2 2.089(6)
N4 H4 0.9300
N5 Cu2 2.223(8)
N5 H5A 0.9300
N6 Cu2 2.008(6)
N6 H6A 0.9300
O1 Cu1 2.235(6)
O2 Cu2 2.510(6)
S1 Cu1 2.365(2)
S2 Cu2 2.376(2)
Cl1 Cu1 2.331(2)
Cl3A Cu2 2.312(3)
Cl3B Cu2 2.443(10)

loop_
_geom_hbond_atom_site_label_D
_geom_hbond_atom_site_label_H
_geom_hbond_atom_site_label_A
_geom_hbond_distance_DH
_geom_hbond_distance_HA
_geom_hbond_distance_DA
_geom_hbond_angle_DHA
N2 H2 Cl4A 0.93 2.91 3.650(11) 137.3
N2 H2 Cl3A 0.93 2.92 3.614(8) 132.2
N3 H3 O4W 0.93 2.38 3.288(16) 165.5
N3 H3 Cl4A 0.93 2.41 3.260(11) 152.1
N5 H5A O2W 0.93 2.44 3.366(16) 174.1
N5 H5A Cl4A 0.93 2.47 3.353(10) 159.3
N5 H5A O4W 0.93 2.58 3.390(17) 146.3
N5 H5A Cl4C 0.93 2.96 3.688(11) 136.7
N6 H6A Cl1 0.93 2.54 3.336(7) 144.5

loop_
_geom_torsion_atom_site_label_1
_geom_torsion_atom_site_label_2
_geom_torsion_atom_site_label_3
_geom_torsion_atom_site_label_4
_geom_torsion
O1 C1B C2B N1A 80.2(17)
N1A C3 C4 C5 -178.6(7)
C8 C3 C4 C5 1.1(10)
N1A C3 C4 C9 0.0(10)
C8 C3 C4 C9 179.8(7)
C3 C4 C5 C6 0.7(12)
C9 C4 C5 C6 -178.0(8)
C4 C5 C6 C7 -2.0(14)
C5 C6 C7 C8 1.4(16)
C6 C7 C8 C3 0.5(14)
N1A C3 C8 C7 178.0(7)
C4 C3 C8 C7 -1.7(11)
C3 C4 C9 N2 68.0(10)
C5 C4 C9 N2 -113.3(9)
N2 C10 C11 S1 -40.1(10)
S1 C12 C13 N3 41.7(9)
N3 C14 C15 C16 -66.0(11)
N3 C14 C15 C20 112.9(9)
C20 C15 C16 O1 177.3(7)
C14 C15 C16 O1 -3.7(12)
C20 C15 C16 C17 -4.5(12)
C14 C15 C16 C17 174.5(8)
O1 C16 C17 C18 -179.5(8)
C15 C16 C17 C18 2.5(13)
C16 C17 C18 C19 1.7(13)
C17 C18 C19 C20 -3.7(14)
C16 C15 C20 C19 2.6(11)
C14 C15 C20 C19 -176.4(8)
C18 C19 C20 C15 1.4(12)
O2 C21 C22 N4 -64.8(9)
C28 C23 C24 C25 -3.0(11)
N4 C23 C24 C25 179.0(7)
C28 C23 C24 C29 175.4(7)
N4 C23 C24 C29 -2.6(11)
C23 C24 C25 C26 2.1(12)
C29 C24 C25 C26 -176.4(8)
C24 C25 C26 C27 -0.5(13)
C25 C26 C27 C28 -0.1(13)
C26 C27 C28 C23 -0.8(12)
C24 C23 C28 C27 2.4(11)
N4 C23 C28 C27 -179.7(7)
C23 C24 C29 N5 -65.0(11)
C25 C24 C29 N5 113.4(9)
N5 C30 C31 S2 42.5(10)
S2 C32 C33 N6 -39.6(9)
N6 C34 C35 C40 -109.1(9)
N6 C34 C35 C36 71.6(10)
C40 C35 C36 O2 -177.6(7)
C34 C35 C36 O2 1.7(11)
C40 C35 C36 C37 1.2(12)
C34 C35 C36 C37 -179.5(8)
O2 C36 C37 C38 178.2(7)
C35 C36 C37 C38 -0.5(12)
C36 C37 C38 C39 -1.1(12)
C37 C38 C39 C40 1.9(13)
C38 C39 C40 C35 -1.2(13)
C36 C35 C40 C39 -0.3(13)
C34 C35 C40 C39 -179.6(8)
C4 C3 N1A C2B 162.1(16)
C8 C3 N1A C2B -18(2)
C4 C3 N1A Cu1 -48.9(8)
C8 C3 N1A Cu1 131.4(7)
C1B C2B N1A C3 88(2)
C1B C2B N1A Cu1 -64.3(16)
C4 C9 N2 C10 65.0(10)
C4 C9 N2 Cu1 -64.2(9)
C11 C10 N2 C9 -84.4(9)
C11 C10 N2 Cu1 44.3(9)
C12 C13 N3 C14 86.3(9)
C12 C13 N3 Cu1 -41.1(9)
C15 C14 N3 C13 -61.9(10)
C15 C14 N3 Cu1 66.2(9)
C24 C23 N4 C22 -169.4(7)
C28 C23 N4 C22 12.6(10)
C24 C23 N4 Cu2 56.8(8)
C28 C23 N4 Cu2 -121.1(7)
C21 C22 N4 C23 -88.6(9)
C21 C22 N4 Cu2 47.2(9)
C31 C30 N5 C29 88.3(9)
C31 C30 N5 Cu2 -38.2(9)
C24 C29 N5 C30 -66.8(10)
C24 C29 N5 Cu2 61.4(9)
C32 C33 N6 C34 -84.2(9)
C32 C33 N6 Cu2 46.5(9)
C35 C34 N6 C33 59.4(10)
C35 C34 N6 Cu2 -71.9(8)
C17 C16 O1 C2A 21.1(14)
C15 C16 O1 C2A -160.8(10)
C17 C16 O1 C1B -4.2(13)
C15 C16 O1 C1B 173.9(11)
C17 C16 O1 Cu1 -122.7(7)
C15 C16 O1 Cu1 55.4(9)
C1A C2A O1 C16 -91.5(14)
C1A C2A O1 C1B -46.2(16)
C1A C2A O1 Cu1 55.2(13)
C2B C1B O1 C16 -175.2(12)
C2B C1B O1 C2A 38.6(14)
C2B C1B O1 Cu1 -51.8(15)
C37 C36 O2 C21 10.6(11)
C35 C36 O2 C21 -170.6(7)
C37 C36 O2 Cu2 132.5(7)
C35 C36 O2 Cu2 -48.7(8)
C22 C21 O2 C36 172.2(6)
C22 C21 O2 Cu2 43.9(7)
C13 C12 S1 C11 80.4(7)
C13 C12 S1 Cu1 -21.1(6)
C10 C11 S1 C12 -84.8(7)
C10 C11 S1 Cu1 17.0(7)
C33 C32 S2 C31 -86.0(7)
C33 C32 S2 Cu2 15.5(7)
C30 C31 S2 C32 75.9(7)
C30 C31 S2 Cu2 -24.2(7)
C9 N2 Cu1 N3 -173.1(5)
C10 N2 Cu1 N3 57.5(7)
C9 N2 Cu1 O1 32.3(12)
C10 N2 Cu1 O1 -97.1(10)
C9 N2 Cu1 Cl1 -76.3(5)
C10 N2 Cu1 Cl1 154.3(6)
C9 N2 Cu1 N1A 15.5(6)
C10 N2 Cu1 N1A -113.8(6)
C9 N2 Cu1 S1 103.3(5)
C10 N2 Cu1 S1 -26.0(6)
C13 N3 Cu1 N2 -62.2(6)
C14 N3 Cu1 N2 169.6(6)
C13 N3 Cu1 O1 111.0(6)
C14 N3 Cu1 O1 -17.2(6)
C13 N3 Cu1 Cl1 -158.2(6)
C14 N3 Cu1 Cl1 73.6(6)
C13 N3 Cu1 N1A 87.9(10)
C14 N3 Cu1 N1A -40.2(11)
C13 N3 Cu1 S1 21.3(6)
C14 N3 Cu1 S1 -106.9(6)
C16 O1 Cu1 N2 116.0(10)
C2A O1 Cu1 N2 -35.9(13)
C1B O1 Cu1 N2 1.9(15)
C16 O1 Cu1 N3 -39.8(7)
C2A O1 Cu1 N3 168.3(8)
C1B O1 Cu1 N3 -153.9(11)
C16 O1 Cu1 Cl1 -135.0(6)
C2A O1 Cu1 Cl1 73.1(8)
C1B O1 Cu1 Cl1 110.9(11)
C16 O1 Cu1 N1A 133.3(7)
C2A O1 Cu1 N1A -18.7(8)
C1B O1 Cu1 N1A 19.1(11)
C16 O1 Cu1 S1 45.5(6)
C2A O1 Cu1 S1 -106.4(8)
C1B O1 Cu1 S1 -68.6(11)
C3 N1A Cu1 N2 38.3(6)
C2B N1A Cu1 N2 -162.0(11)
C3 N1A Cu1 N3 -113.3(8)
C2B N1A Cu1 N3 46.5(15)
C3 N1A Cu1 O1 -137.0(6)
C2B N1A Cu1 O1 22.8(11)
C3 N1A Cu1 Cl1 132.4(5)
C2B N1A Cu1 Cl1 -67.8(11)
C3 N1A Cu1 S1 -47.0(5)
C2B N1A Cu1 S1 112.8(11)
C12 S1 Cu1 N2 107.6(4)
C11 S1 Cu1 N2 4.4(4)
C12 S1 Cu1 N3 0.0(3)
C11 S1 Cu1 N3 -103.1(4)
C12 S1 Cu1 O1 -87.7(3)
C11 S1 Cu1 O1 169.2(3)
C12 S1 Cu1 Cl1 137(6)
C11 S1 Cu1 Cl1 34(6)
C12 S1 Cu1 N1A -163.9(3)
C11 S1 Cu1 N1A 92.9(3)
C33 N6 Cu2 N4 -127.0(9)
C34 N6 Cu2 N4 4.5(12)
C33 N6 Cu2 N5 53.8(6)
C34 N6 Cu2 N5 -174.8(5)
C33 N6 Cu2 Cl3A 147.5(6)
C34 N6 Cu2 Cl3A -81.1(5)
C33 N6 Cu2 S2 -28.6(6)
C34 N6 Cu2 S2 102.8(5)
C33 N6 Cu2 Cl3B 164.7(6)
C34 N6 Cu2 Cl3B -63.8(6)
C33 N6 Cu2 O2 -112.3(6)
C34 N6 Cu2 O2 19.2(5)
C23 N4 Cu2 N6 138.3(8)
C22 N4 Cu2 N6 1.1(12)
C23 N4 Cu2 N5 -42.4(6)
C22 N4 Cu2 N5 -179.5(6)
C23 N4 Cu2 Cl3A -136.2(5)
C22 N4 Cu2 Cl3A 86.6(5)
C23 N4 Cu2 S2 41.5(6)
C22 N4 Cu2 S2 -95.6(5)
C23 N4 Cu2 Cl3B -151.2(6)
C22 N4 Cu2 Cl3B 71.6(6)
C23 N4 Cu2 O2 123.2(6)
C22 N4 Cu2 O2 -13.9(5)
C30 N5 Cu2 N6 -66.0(6)
C29 N5 Cu2 N6 166.5(6)
C30 N5 Cu2 N4 114.2(6)
C29 N5 Cu2 N4 -13.3(6)
C30 N5 Cu2 Cl3A -156.2(6)
C29 N5 Cu2 Cl3A 76.2(6)
C30 N5 Cu2 S2 17.8(5)
C29 N5 Cu2 S2 -109.7(6)
C30 N5 Cu2 Cl3B -167.1(6)
C29 N5 Cu2 Cl3B 65.4(6)
C30 N5 Cu2 O2 68.1(9)
C29 N5 Cu2 O2 -59.5(9)
C32 S2 Cu2 N6 6.4(4)
C31 S2 Cu2 N6 111.5(4)
C32 S2 Cu2 N4 168.9(4)
C31 S2 Cu2 N4 -85.9(3)
C32 S2 Cu2 N5 -102.1(4)
C31 S2 Cu2 N5 3.1(3)
C32 S2 Cu2 Cl3A -32.0(11)
C31 S2 Cu2 Cl3A 73.2(11)
C32 S2 Cu2 Cl3B 98.4(12)
C31 S2 Cu2 Cl3B -156.4(12)
C32 S2 Cu2 O2 93.0(3)
C31 S2 Cu2 O2 -161.9(3)
C36 O2 Cu2 N6 36.6(5)
C21 O2 Cu2 N6 166.8(5)
C36 O2 Cu2 N4 -147.9(5)
C21 O2 Cu2 N4 -17.7(5)
C36 O2 Cu2 N5 -100.1(8)
C21 O2 Cu2 N5 30.1(9)
C36 O2 Cu2 Cl3A 125.0(5)
C21 O2 Cu2 Cl3A -104.8(5)
C36 O2 Cu2 S2 -49.8(5)
C21 O2 Cu2 S2 80.4(5)
C36 O2 Cu2 Cl3B 131.5(6)
C21 O2 Cu2 Cl3B -98.3(5)
